data_4337595
loop_
_publ_author_name
'Das, Lakshmi Kanta'
'Biswas, Apurba'
'G\'omez-Garc\'ia, Carlos J'
'Drew, Michael G. B.'
'Ghosh, Ashutosh'

_publ_section_title
;
 Isolation of two different Ni2Zn complexes with an unprecedented
 cocrystal formed by one of them and a &quot;coordination positional
 isomer&quot; of the other.
;
_journal_issue 1
_journal_name_full 'Inorganic chemistry'
_journal_page_first 434
_journal_page_last 445
_journal_paper_doi 10.1021/ic402415b
_journal_volume 53
_journal_year 2014
_chemical_formula_sum 'C40 H48 N6 Ni2 O8 S2 Zn'
_chemical_formula_weight 987.75
_chemical_name_systematic
;
 ?
;
_space_group_IT_number 14
_symmetry_cell_setting monoclinic
_symmetry_space_group_name_Hall '-P 2ybc'
_symmetry_space_group_name_H-M 'P 1 21/c 1'
_atom_sites_solution_hydrogens geom
_atom_sites_solution_primary direct
_atom_sites_solution_secondary difmap
_audit_creation_method SHELXL-97
_cell_angle_alpha 90.00
_cell_angle_beta 94.635(5)
_cell_angle_gamma 90.00
_cell_formula_units_Z 4
_cell_length_a 12.162(5)
_cell_length_b 16.153(7)
_cell_length_c 22.493(9)
_cell_measurement_reflns_used 27829
_cell_measurement_temperature 293(2)
_cell_measurement_theta_max 25.25
_cell_measurement_theta_min 1.55
_cell_volume 4404(3)
_computing_cell_refinement 'Bruker SMART'
_computing_data_collection 'Bruker SMART'
_computing_data_reduction 'Bruker SAINT'
_computing_molecular_graphics 'Ortep-3 for Windows (Farrugia, 1997)'
_computing_publication_material 'WINGX V1.80.03'
_computing_structure_refinement 'SHELXL-97 (Sheldrick, 1997)'
_computing_structure_solution 'SHELXS-97 (Sheldrick, 1990)'
_diffrn_ambient_temperature 293(2)
_diffrn_measured_fraction_theta_full 0.978
_diffrn_measured_fraction_theta_max 0.978
_diffrn_radiation_monochromator graphite
_diffrn_radiation_source 'fine-focus sealed tube'
_diffrn_radiation_type MoK\a
_diffrn_radiation_wavelength 0.71073
_diffrn_reflns_av_R_equivalents 0.0738
_diffrn_reflns_av_sigmaI/netI 0.0770
_diffrn_reflns_limit_h_max 14
_diffrn_reflns_limit_h_min -14
_diffrn_reflns_limit_k_max 19
_diffrn_reflns_limit_k_min -19
_diffrn_reflns_limit_l_max 26
_diffrn_reflns_limit_l_min -26
_diffrn_reflns_number 27829
_diffrn_reflns_theta_full 25.25
_diffrn_reflns_theta_max 25.25
_diffrn_reflns_theta_min 1.55
_exptl_absorpt_coefficient_mu 1.538
_exptl_absorpt_correction_T_max 0.8370
_exptl_absorpt_correction_T_min 0.6555
_exptl_absorpt_correction_type empirical
_exptl_absorpt_process_details sadabs
_exptl_crystal_colour blue
_exptl_crystal_density_diffrn 1.490
_exptl_crystal_density_method 'not measured'
_exptl_crystal_description rhombic
_exptl_crystal_F_000 2048
_exptl_crystal_size_max 0.30
_exptl_crystal_size_mid 0.16
_exptl_crystal_size_min 0.12
_refine_diff_density_max 0.899
_refine_diff_density_min -0.888
_refine_diff_density_rms 0.189
_refine_ls_extinction_method none
_refine_ls_goodness_of_fit_ref 1.045
_refine_ls_hydrogen_treatment mixed
_refine_ls_matrix_type full
_refine_ls_number_parameters 544
_refine_ls_number_reflns 7808
_refine_ls_number_restraints 2
_refine_ls_restrained_S_all 1.044
_refine_ls_R_factor_all 0.1131
_refine_ls_R_factor_gt 0.0717
_refine_ls_shift/su_max 0.001
_refine_ls_shift/su_mean 0.000
_refine_ls_structure_factor_coef Fsqd
_refine_ls_weighting_details 'calc w=1/[\s^2^(Fo^2^)+(0.1046P)^2^+18.3439P] where P=(Fo^2^+2Fc^2^)/3'
_refine_ls_weighting_scheme calc
_refine_ls_wR_factor_gt 0.1980
_refine_ls_wR_factor_ref 0.2276
_reflns_number_gt 5166
_reflns_number_total 7808
_reflns_threshold_expression >2sigma(I)
_cod_data_source_file ic402415b_si_002.cif
_cod_data_source_block 3
_cod_original_cell_volume 4405(3)
_cod_original_sg_symbol_H-M P21/c
_cod_database_code 4337595

loop_
_symmetry_equiv_pos_as_xyz
'x, y, z'
'-x, y+1/2, -z+1/2'
'-x, -y, -z'
'x, -y-1/2, z-1/2'

loop_
_atom_site_label
_atom_site_type_symbol
_atom_site_fract_x
_atom_site_fract_y
_atom_site_fract_z
_atom_site_U_iso_or_equiv
_atom_site_adp_type
_atom_site_occupancy
_atom_site_symmetry_multiplicity
_atom_site_calc_flag
_atom_site_refinement_flags
Ni1 Ni 0.54749(8) -0.09153(6) 0.77524(4) 0.0374(3) Uani 1 1 d .
Ni3 Ni 0.95555(8) 0.12426(6) 0.78268(4) 0.0402(3) Uani 1 1 d .
Zn2 Zn 0.75301(7) 0.01514(5) 0.77858(4) 0.0368(3) Uani 1 1 d .
S1 S 0.6758(3) -0.2973(2) 0.91662(15) 0.1008(11) Uani 1 1 d .
S2 S 0.8600(3) 0.32485(17) 0.92789(13) 0.0784(8) Uani 1 1 d .
C1 C 0.6429(7) -0.2270(5) 0.8660(4) 0.054(2) Uani 1 1 d .
C2 C 0.8847(7) 0.2565(5) 0.8777(3) 0.0446(19) Uani 1 1 d .
N1 N 0.6210(6) -0.1771(4) 0.8327(3) 0.0566(19) Uani 1 1 d .
N2 N 0.9002(6) 0.2075(5) 0.8418(3) 0.0567(18) Uani 1 1 d .
O11 O 0.6876(4) -0.0771(3) 0.7319(2) 0.0388(12) Uani 1 1 d .
C12 C 0.7061(6) -0.1019(5) 0.6777(3) 0.0408(18) Uani 1 1 d .
C13 C 0.8013(7) -0.0758(5) 0.6522(4) 0.048(2) Uani 1 1 d .
H13 H 0.8494 -0.0398 0.6735 0.058 Uiso 1 1 calc R
C14 C 0.8257(9) -0.1015(6) 0.5972(4) 0.067(3) Uani 1 1 d .
H14 H 0.8909 -0.0847 0.5820 0.081 Uiso 1 1 calc R
C15 C 0.7534(8) -0.1526(7) 0.5642(4) 0.071(3) Uani 1 1 d .
H15 H 0.7697 -0.1696 0.5264 0.085 Uiso 1 1 calc R
C16 C 0.6584(8) -0.1783(6) 0.5864(4) 0.060(2) Uani 1 1 d .
H16 H 0.6099 -0.2118 0.5631 0.073 Uiso 1 1 calc R
C17 C 0.6319(7) -0.1554(5) 0.6437(4) 0.048(2) Uani 1 1 d .
C18 C 0.5318(7) -0.1907(5) 0.6655(4) 0.052(2) Uani 1 1 d .
H18 H 0.4929 -0.2274 0.6398 0.063 Uiso 1 1 calc R
N19 N 0.4913(5) -0.1777(4) 0.7151(3) 0.0429(15) Uani 1 1 d .
C20 C 0.3927(7) -0.2248(5) 0.7262(5) 0.063(3) Uani 1 1 d .
H20A H 0.4129 -0.2696 0.7537 0.075 Uiso 1 1 calc R
H20B H 0.3619 -0.2490 0.6891 0.075 Uiso 1 1 calc R
C21 C 0.3064(7) -0.1715(5) 0.7520(4) 0.056(2) Uani 1 1 d .
H21A H 0.2364 -0.2005 0.7476 0.067 Uiso 1 1 calc R
H21B H 0.2983 -0.1210 0.7288 0.067 Uiso 1 1 calc R
C22 C 0.3304(7) -0.1483(5) 0.8176(4) 0.055(2) Uani 1 1 d .
H22A H 0.2635 -0.1273 0.8329 0.066 Uiso 1 1 calc R
H22B H 0.3528 -0.1974 0.8402 0.066 Uiso 1 1 calc R
N23 N 0.4181(5) -0.0849(4) 0.8262(3) 0.0432(15) Uani 1 1 d .
C24 C 0.4123(7) -0.0371(5) 0.8701(4) 0.049(2) Uani 1 1 d .
H24 H 0.3491 -0.0426 0.8905 0.059 Uiso 1 1 calc R
C25 C 0.4903(6) 0.0256(5) 0.8936(3) 0.0425(18) Uani 1 1 d .
C26 C 0.4648(8) 0.0697(6) 0.9449(4) 0.058(2) Uani 1 1 d .
H26 H 0.3983 0.0589 0.9611 0.069 Uiso 1 1 calc R
C27 C 0.5337(9) 0.1274(6) 0.9717(4) 0.065(3) Uani 1 1 d .
H27 H 0.5136 0.1563 1.0049 0.077 Uiso 1 1 calc R
C28 C 0.6343(8) 0.1426(6) 0.9488(4) 0.060(2) Uani 1 1 d .
H28 H 0.6834 0.1802 0.9676 0.073 Uiso 1 1 calc R
C29 C 0.6613(7) 0.1023(5) 0.8984(4) 0.048(2) Uani 1 1 d .
H29 H 0.7281 0.1142 0.8828 0.058 Uiso 1 1 calc R
C30 C 0.5910(6) 0.0437(4) 0.8698(3) 0.0396(17) Uani 1 1 d .
O31 O 0.6194(4) 0.0070(3) 0.8205(2) 0.0405(12) Uani 1 1 d .
O41 O 0.8965(4) 0.0219(3) 0.8239(2) 0.0410(12) Uani 1 1 d .
C42 C 0.9385(7) -0.0190(5) 0.8705(4) 0.048(2) Uani 1 1 d .
C43 C 0.8790(8) -0.0810(5) 0.8971(4) 0.053(2) Uani 1 1 d .
H43 H 0.8074 -0.0925 0.8816 0.064 Uiso 1 1 calc R
C44 C 0.9227(8) -0.1254(6) 0.9455(4) 0.061(2) Uani 1 1 d .
H44 H 0.8809 -0.1667 0.9616 0.073 Uiso 1 1 calc R
C45 C 1.0282(9) -0.1094(6) 0.9703(4) 0.067(3) Uani 1 1 d .
H45 H 1.0583 -0.1395 1.0029 0.080 Uiso 1 1 calc R
C46 C 1.0865(8) -0.0484(6) 0.9458(4) 0.059(2) Uani 1 1 d .
H46 H 1.1570 -0.0370 0.9629 0.071 Uiso 1 1 calc R
C47 C 1.0468(7) -0.0016(5) 0.8962(4) 0.050(2) Uani 1 1 d .
C48 C 1.1173(7) 0.0624(5) 0.8755(4) 0.057(2) Uani 1 1 d .
H48 H 1.1866 0.0657 0.8960 0.069 Uiso 1 1 calc R
N49 N 1.0999(6) 0.1140(4) 0.8345(3) 0.0498(17) Uani 1 1 d .
C50 C 1.1867(7) 0.1771(6) 0.8255(5) 0.064(3) Uani 1 1 d .
H50A H 1.1732 0.2253 0.8497 0.076 Uiso 1 1 calc R
H50B H 1.2578 0.1545 0.8399 0.076 Uiso 1 1 calc R
C51 C 1.1923(7) 0.2041(6) 0.7627(5) 0.063(2) Uani 1 1 d .
H51A H 1.1931 0.1553 0.7377 0.076 Uiso 1 1 calc R
H51B H 1.2616 0.2330 0.7597 0.076 Uiso 1 1 calc R
C52 C 1.0999(7) 0.2596(5) 0.7384(5) 0.060(2) Uani 1 1 d .
H52A H 1.0875 0.3023 0.7674 0.072 Uiso 1 1 calc R
H52B H 1.1209 0.2865 0.7025 0.072 Uiso 1 1 calc R
N53 N 0.9973(6) 0.2131(4) 0.7246(3) 0.0473(16) Uani 1 1 d .
C54 C 0.9446(7) 0.2269(5) 0.6744(4) 0.049(2) Uani 1 1 d .
H54 H 0.9761 0.2651 0.6499 0.059 Uiso 1 1 calc R
C55 C 0.8409(6) 0.1902(4) 0.6509(4) 0.0432(18) Uani 1 1 d .
C56 C 0.8032(8) 0.2113(5) 0.5923(4) 0.056(2) Uani 1 1 d .
H56 H 0.8476 0.2451 0.5709 0.067 Uiso 1 1 calc R
C57 C 0.7048(8) 0.1852(6) 0.5649(4) 0.062(2) Uani 1 1 d .
H57 H 0.6836 0.1996 0.5256 0.074 Uiso 1 1 calc R
C58 C 0.6371(8) 0.1361(5) 0.5980(4) 0.054(2) Uani 1 1 d .
H58 H 0.5683 0.1193 0.5812 0.065 Uiso 1 1 calc R
C59 C 0.6714(6) 0.1129(5) 0.6543(4) 0.0448(19) Uani 1 1 d .
H59 H 0.6256 0.0795 0.6752 0.054 Uiso 1 1 calc R
C60 C 0.7732(6) 0.1375(4) 0.6824(3) 0.0369(17) Uani 1 1 d .
O61 O 0.8034(4) 0.1131(3) 0.7375(2) 0.0398(12) Uani 1 1 d .
O3 O 0.4696(5) -0.0016(3) 0.7129(3) 0.0492(14) Uani 1 1 d D
H3 H 0.428(6) -0.024(5) 0.686(3) 0.059 Uiso 1 1 d D
O4 O 1.0161(5) 0.0373(3) 0.7172(3) 0.0515(14) Uani 1 1 d D
H4 H 1.041(7) 0.056(5) 0.686(2) 0.062 Uiso 1 1 d D
O5 O 0.3512(9) -0.0551(7) 0.6131(4) 0.116(3) Uani 1 1 d .
H5 H 0.3028 -0.0905 0.6091 0.174 Uiso 1 1 calc R
O6 O 1.1060(8) 0.0984(7) 0.6194(4) 0.112(3) Uani 1 1 d .
H6 H 1.1588 0.1292 0.6162 0.168 Uiso 1 1 calc R
C3 C 0.4134(9) 0.0710(6) 0.7308(5) 0.080(3) Uani 1 1 d .
H3A H 0.3474 0.0552 0.7486 0.120 Uiso 1 1 calc R
H3B H 0.3945 0.1051 0.6966 0.120 Uiso 1 1 calc R
H3C H 0.4607 0.1014 0.7593 0.120 Uiso 1 1 calc R
C4 C 1.0780(8) -0.0353(6) 0.7307(5) 0.071(3) Uani 1 1 d .
H4A H 1.1494 -0.0206 0.7490 0.106 Uiso 1 1 calc R
H4B H 1.0865 -0.0656 0.6946 0.106 Uiso 1 1 calc R
H4C H 1.0402 -0.0691 0.7576 0.106 Uiso 1 1 calc R
C5 C 0.3816(13) -0.0324(8) 0.5582(6) 0.112(5) Uani 1 1 d .
H5A H 0.3177 -0.0143 0.5338 0.168 Uiso 1 1 calc R
H5B H 0.4142 -0.0789 0.5397 0.168 Uiso 1 1 calc R
H5C H 0.4341 0.0119 0.5627 0.168 Uiso 1 1 calc R
C6 C 1.0589(12) 0.0783(9) 0.5636(5) 0.108(4) Uani 1 1 d .
H6A H 0.9926 0.0471 0.5673 0.162 Uiso 1 1 calc R
H6B H 1.1098 0.0456 0.5430 0.162 Uiso 1 1 calc R
H6C H 1.0416 0.1280 0.5414 0.162 Uiso 1 1 calc R

loop_
_atom_site_aniso_label
_atom_site_aniso_U_11
_atom_site_aniso_U_22
_atom_site_aniso_U_33
_atom_site_aniso_U_23
_atom_site_aniso_U_13
_atom_site_aniso_U_12
Ni1 0.0340(5) 0.0303(5) 0.0478(6) 0.0006(4) 0.0036(4) -0.0009(4)
Ni3 0.0330(5) 0.0339(5) 0.0536(6) -0.0032(4) 0.0035(4) -0.0003(4)
Zn2 0.0347(5) 0.0339(4) 0.0419(5) -0.0004(4) 0.0036(4) -0.0030(4)
S1 0.110(3) 0.092(2) 0.096(2) 0.0446(19) -0.0172(19) 0.0113(19)
S2 0.091(2) 0.0725(17) 0.0727(18) -0.0255(14) 0.0139(15) 0.0119(15)
C1 0.060(6) 0.049(5) 0.053(5) 0.000(4) 0.009(4) 0.006(4)
C2 0.043(5) 0.051(5) 0.041(4) -0.001(4) 0.010(4) 0.000(4)
N1 0.055(5) 0.049(4) 0.064(5) 0.008(4) -0.005(4) 0.009(4)
N2 0.050(4) 0.055(4) 0.065(5) -0.005(4) 0.006(4) 0.008(4)
O11 0.031(3) 0.040(3) 0.046(3) -0.009(2) 0.007(2) -0.006(2)
C12 0.033(4) 0.040(4) 0.050(5) -0.004(3) 0.006(3) 0.010(3)
C13 0.044(5) 0.049(5) 0.052(5) -0.007(4) 0.006(4) -0.006(4)
C14 0.069(6) 0.075(7) 0.060(6) -0.014(5) 0.017(5) -0.012(5)
C15 0.068(7) 0.099(8) 0.048(5) -0.015(5) 0.014(5) -0.005(6)
C16 0.061(6) 0.069(6) 0.051(5) -0.022(5) 0.004(5) -0.002(5)
C17 0.041(5) 0.041(4) 0.060(5) -0.008(4) 0.000(4) 0.001(4)
C18 0.060(6) 0.035(4) 0.059(6) -0.009(4) -0.012(4) 0.002(4)
N19 0.042(4) 0.032(3) 0.054(4) -0.002(3) 0.001(3) -0.006(3)
C20 0.049(5) 0.040(5) 0.101(7) -0.006(5) 0.014(5) -0.014(4)
C21 0.044(5) 0.051(5) 0.072(6) -0.007(4) 0.012(4) -0.012(4)
C22 0.045(5) 0.045(5) 0.077(6) -0.001(4) 0.016(4) -0.009(4)
N23 0.041(4) 0.043(4) 0.046(4) 0.008(3) 0.008(3) -0.004(3)
C24 0.041(5) 0.052(5) 0.056(5) 0.009(4) 0.017(4) 0.001(4)
C25 0.046(5) 0.041(4) 0.041(4) 0.004(3) 0.006(4) 0.006(4)
C26 0.061(6) 0.064(6) 0.052(5) 0.002(4) 0.023(4) 0.011(5)
C27 0.090(8) 0.054(5) 0.052(5) -0.013(4) 0.019(5) 0.003(5)
C28 0.071(6) 0.054(5) 0.056(6) -0.007(4) 0.004(5) -0.001(5)
C29 0.047(5) 0.051(5) 0.047(5) -0.005(4) 0.010(4) -0.002(4)
C30 0.038(4) 0.035(4) 0.045(4) 0.000(3) 0.003(3) 0.006(3)
O31 0.038(3) 0.041(3) 0.043(3) -0.004(2) 0.013(2) -0.009(2)
O41 0.045(3) 0.042(3) 0.034(3) 0.007(2) -0.007(2) -0.004(2)
C42 0.052(5) 0.036(4) 0.054(5) -0.008(4) -0.003(4) 0.012(4)
C43 0.059(6) 0.048(5) 0.052(5) -0.001(4) -0.004(4) -0.003(4)
C44 0.074(7) 0.051(5) 0.058(6) 0.006(4) 0.010(5) 0.006(5)
C45 0.075(7) 0.063(6) 0.061(6) 0.003(5) -0.005(5) 0.029(5)
C46 0.063(6) 0.058(6) 0.054(5) -0.008(4) -0.010(4) 0.015(5)
C47 0.048(5) 0.046(5) 0.053(5) -0.007(4) -0.007(4) 0.012(4)
C48 0.035(5) 0.053(5) 0.081(7) -0.013(5) -0.012(4) 0.009(4)
N49 0.049(4) 0.044(4) 0.056(4) -0.012(3) 0.005(3) 0.003(3)
C50 0.029(4) 0.055(5) 0.106(8) -0.011(5) -0.001(5) -0.008(4)
C51 0.049(5) 0.052(5) 0.089(7) -0.004(5) 0.006(5) -0.014(4)
C52 0.046(5) 0.038(4) 0.094(7) 0.000(4) -0.004(5) -0.012(4)
N53 0.044(4) 0.031(3) 0.067(5) -0.007(3) 0.009(3) -0.003(3)
C54 0.046(5) 0.035(4) 0.069(6) 0.006(4) 0.015(4) 0.002(4)
C55 0.043(5) 0.035(4) 0.053(5) 0.004(4) 0.018(4) 0.002(3)
C56 0.061(6) 0.049(5) 0.059(6) 0.009(4) 0.019(5) -0.001(4)
C57 0.073(7) 0.059(6) 0.052(5) 0.019(4) -0.005(5) -0.005(5)
C58 0.059(6) 0.051(5) 0.051(5) 0.007(4) -0.005(4) 0.000(4)
C59 0.042(5) 0.041(4) 0.052(5) -0.002(4) 0.005(4) -0.001(4)
C60 0.037(4) 0.032(4) 0.043(4) 0.000(3) 0.012(3) 0.004(3)
O61 0.047(3) 0.039(3) 0.034(3) 0.002(2) 0.001(2) -0.003(2)
O3 0.052(4) 0.038(3) 0.056(4) 0.003(2) -0.006(3) 0.005(3)
O4 0.044(3) 0.041(3) 0.071(4) -0.006(3) 0.012(3) 0.009(3)
O5 0.126(8) 0.130(8) 0.088(6) 0.016(6) -0.021(5) -0.038(6)
O6 0.098(7) 0.144(9) 0.098(6) -0.013(6) 0.027(5) -0.033(6)
C3 0.070(7) 0.044(5) 0.127(10) 0.014(6) 0.012(6) 0.023(5)
C4 0.072(7) 0.050(5) 0.090(7) -0.009(5) 0.005(6) 0.015(5)
C5 0.143(13) 0.100(10) 0.094(10) 0.000(8) 0.023(9) -0.046(9)
C6 0.116(11) 0.126(11) 0.084(9) -0.017(8) 0.021(8) -0.036(9)

loop_
_atom_type_symbol
_atom_type_description
_atom_type_scat_dispersion_real
_atom_type_scat_dispersion_imag
_atom_type_scat_source
C C 0.0033 0.0016 'International Tables Vol C Tables 4.2.6.8 and 6.1.1.4'
H H 0.0000 0.0000 'International Tables Vol C Tables 4.2.6.8 and 6.1.1.4'
N N 0.0061 0.0033 'International Tables Vol C Tables 4.2.6.8 and 6.1.1.4'
O O 0.0106 0.0060 'International Tables Vol C Tables 4.2.6.8 and 6.1.1.4'
S S 0.1246 0.1234 'International Tables Vol C Tables 4.2.6.8 and 6.1.1.4'
Ni Ni 0.3393 1.1124 'International Tables Vol C Tables 4.2.6.8 and 6.1.1.4'
Zn Zn 0.2839 1.4301 'International Tables Vol C Tables 4.2.6.8 and 6.1.1.4'

loop_
_geom_angle_atom_site_label_1
_geom_angle_atom_site_label_2
_geom_angle_atom_site_label_3
_geom_angle
N19 Ni1 N23 100.3(3)
N19 Ni1 O11 90.5(2)
N23 Ni1 O11 168.8(2)
N19 Ni1 O31 167.4(2)
N23 Ni1 O31 89.9(2)
O11 Ni1 O31 78.98(19)
N19 Ni1 N1 93.7(3)
N23 Ni1 N1 89.9(3)
O11 Ni1 N1 92.3(3)
O31 Ni1 N1 93.6(3)
N19 Ni1 O3 85.6(2)
N23 Ni1 O3 90.7(2)
O11 Ni1 O3 87.3(2)
O31 Ni1 O3 87.0(2)
N1 Ni1 O3 179.2(3)
N19 Ni1 Zn2 129.9(2)
N23 Ni1 Zn2 129.30(19)
O11 Ni1 Zn2 39.59(13)
O31 Ni1 Zn2 39.41(14)
N1 Ni1 Zn2 92.9(2)
O3 Ni1 Zn2 87.23(15)
N53 Ni3 N49 100.2(3)
N53 Ni3 N2 93.8(3)
N49 Ni3 N2 89.7(3)
N53 Ni3 O61 90.3(2)
N49 Ni3 O61 169.0(2)
N2 Ni3 O61 92.8(2)
N53 Ni3 O41 166.8(2)
N49 Ni3 O41 89.6(2)
N2 Ni3 O41 95.2(3)
O61 Ni3 O41 79.55(19)
N53 Ni3 O4 84.6(2)
N49 Ni3 O4 90.7(2)
N2 Ni3 O4 178.4(3)
O61 Ni3 O4 87.1(2)
O41 Ni3 O4 86.4(2)
N53 Ni3 Zn2 129.6(2)
N49 Ni3 Zn2 129.3(2)
N2 Ni3 Zn2 95.3(2)
O61 Ni3 Zn2 39.81(13)
O41 Ni3 Zn2 39.74(14)
O4 Ni3 Zn2 85.61(16)
O31 Zn2 O41 119.8(2)
O31 Zn2 O11 83.7(2)
O41 Zn2 O11 129.1(2)
O31 Zn2 O61 126.1(2)
O41 Zn2 O61 84.3(2)
O11 Zn2 O61 119.5(2)
O31 Zn2 Ni3 137.21(15)
O41 Zn2 Ni3 42.24(14)
O11 Zn2 Ni3 139.09(14)
O61 Zn2 Ni3 42.03(15)
O31 Zn2 Ni1 41.88(14)
O41 Zn2 Ni1 138.20(15)
O11 Zn2 Ni1 41.80(14)
O61 Zn2 Ni1 137.51(15)
Ni3 Zn2 Ni1 178.93(4)
N1 C1 S1 177.7(9)
N2 C2 S2 178.6(8)
C1 N1 Ni1 167.9(8)
C2 N2 Ni3 170.1(7)
C12 O11 Zn2 129.5(5)
C12 O11 Ni1 128.0(4)
Zn2 O11 Ni1 98.6(2)
O11 C12 C13 119.7(7)
O11 C12 C17 122.1(7)
C13 C12 C17 118.2(7)
C14 C13 C12 122.0(8)
C13 C14 C15 119.7(9)
C16 C15 C14 120.6(9)
C15 C16 C17 121.5(8)
C16 C17 C12 118.0(8)
C16 C17 C18 117.6(7)
C12 C17 C18 124.4(7)
N19 C18 C17 128.3(7)
C18 N19 C20 116.5(7)
C18 N19 Ni1 124.5(6)
C20 N19 Ni1 118.8(6)
N19 C20 C21 112.1(7)
C20 C21 C22 115.3(8)
N23 C22 C21 112.2(7)
C24 N23 C22 116.3(7)
C24 N23 Ni1 124.8(6)
C22 N23 Ni1 118.3(5)
N23 C24 C25 129.4(7)
C30 C25 C26 117.5(7)
C30 C25 C24 124.6(7)
C26 C25 C24 117.9(8)
C27 C26 C25 122.7(8)
C26 C27 C28 119.1(8)
C29 C28 C27 120.1(9)
C28 C29 C30 121.6(8)
O31 C30 C29 119.7(7)
O31 C30 C25 121.3(7)
C29 C30 C25 119.0(7)
C30 O31 Zn2 131.2(5)
C30 O31 Ni1 129.2(4)
Zn2 O31 Ni1 98.7(2)
C42 O41 Zn2 131.7(5)
C42 O41 Ni3 129.9(5)
Zn2 O41 Ni3 98.0(2)
O41 C42 C43 121.5(8)
O41 C42 C47 121.0(8)
C43 C42 C47 117.5(8)
C44 C43 C42 122.2(9)
C43 C44 C45 120.6(9)
C46 C45 C44 118.1(9)
C45 C46 C47 123.9(9)
C46 C47 C42 117.7(8)
C46 C47 C48 117.9(8)
C42 C47 C48 124.4(8)
N49 C48 C47 130.3(8)
C48 N49 C50 118.5(8)
C48 N49 Ni3 124.3(6)
C50 N49 Ni3 117.0(6)
C51 C50 N49 114.6(8)
C50 C51 C52 115.5(8)
N53 C52 C51 111.6(7)
C54 N53 C52 117.1(7)
C54 N53 Ni3 124.0(6)
C52 N53 Ni3 118.6(6)
N53 C54 C55 127.7(8)
C56 C55 C60 117.3(8)
C56 C55 C54 116.8(7)
C60 C55 C54 125.9(8)
C57 C56 C55 123.8(8)
C56 C57 C58 117.8(8)
C59 C58 C57 120.3(9)
C58 C59 C60 122.5(8)
O61 C60 C59 120.4(7)
O61 C60 C55 121.3(7)
C59 C60 C55 118.3(7)
C60 O61 Zn2 127.5(4)
C60 O61 Ni3 127.6(5)
Zn2 O61 Ni3 98.2(2)
C3 O3 Ni1 123.9(6)
C4 O4 Ni3 125.9(6)

loop_
_geom_bond_atom_site_label_1
_geom_bond_atom_site_label_2
_geom_bond_distance
Ni1 N19 2.022(6)
Ni1 N23 2.024(6)
Ni1 O11 2.044(5)
Ni1 O31 2.047(5)
Ni1 N1 2.048(7)
Ni1 O3 2.181(5)
Ni1 Zn2 3.0318(15)
Ni3 N53 2.032(7)
Ni3 N49 2.034(7)
Ni3 N2 2.043(7)
Ni3 O61 2.046(5)
Ni3 O41 2.053(5)
Ni3 O4 2.204(6)
Ni3 Zn2 3.0243(15)
Zn2 O31 1.947(5)
Zn2 O41 1.952(5)
Zn2 O11 1.954(5)
Zn2 O61 1.956(5)
S1 C1 1.634(9)
S2 C2 1.624(8)
C1 N1 1.118(10)
C2 N2 1.158(10)
O11 C12 1.320(9)
C12 C13 1.397(11)
C12 C17 1.426(11)
C13 C14 1.360(12)
C14 C15 1.379(13)
C15 C16 1.360(13)
C16 C17 1.403(11)
C17 C18 1.463(12)
C18 N19 1.274(10)
N19 C20 1.458(10)
C20 C21 1.509(12)
C21 C22 1.526(12)
C22 N23 1.479(10)
N23 C24 1.261(10)
C24 C25 1.457(11)
C25 C30 1.406(11)
C25 C26 1.412(11)
C26 C27 1.361(13)
C27 C28 1.387(13)
C28 C29 1.370(11)
C29 C30 1.397(11)
C30 O31 1.328(9)
O41 C42 1.307(9)
C42 C43 1.399(12)
C42 C47 1.423(11)
C43 C44 1.375(12)
C44 C45 1.381(13)
C45 C46 1.357(14)
C46 C47 1.401(12)
C47 C48 1.443(13)
C48 N49 1.249(11)
N49 C50 1.493(11)
C50 C51 1.486(13)
C51 C52 1.505(12)
C52 N53 1.468(10)
N53 C54 1.273(10)
C54 C55 1.454(11)
C55 C56 1.401(11)
C55 C60 1.415(10)
C56 C57 1.368(12)
C57 C58 1.400(12)
C58 C59 1.354(11)
C59 C60 1.401(11)
C60 O61 1.324(8)
O3 C3 1.431(10)
O4 C4 1.414(10)
O5 C5 1.366(14)
O6 C6 1.377(13)
